data_1505261
loop_
_publ_author_name
'Liu, Yuanhong'
'Song, Zhiquan'
'Yan, Bin'

_publ_section_title
;
 General and direct synthesis of 3-aminoindolizines and their analogues
 via Pd/Cu-catalyzed sequential cross-coupling/cycloisomerization
 reactions.
;
_journal_issue 3
_journal_name_full 'Organic letters'
_journal_page_first 409
_journal_page_last 412
_journal_paper_doi 10.1021/ol062766v
_journal_volume 9
_journal_year 2007
_chemical_absolute_configuration unk
_chemical_formula_sum 'C20 H16 N2'
_chemical_formula_weight 284.35
_chemical_name_systematic
; 
 ? 
;
_space_group_IT_number 4
_symmetry_cell_setting monoclinic
_symmetry_space_group_name_Hall 'P 2yb'
_symmetry_space_group_name_H-M 'P 1 21 1'
_atom_sites_solution_hydrogens geom
_atom_sites_solution_primary direct
_atom_sites_solution_secondary difmap
_audit_creation_method SHELXL-97
_cell_angle_alpha 90.00
_cell_angle_beta 102.638(2)
_cell_angle_gamma 90.00
_cell_formula_units_Z 2
_cell_length_a 8.6574(11)
_cell_length_b 6.3454(8)
_cell_length_c 14.4396(18)
_cell_measurement_reflns_used 1413
_cell_measurement_temperature 293(2)
_cell_measurement_theta_max 50.495
_cell_measurement_theta_min 4.822
_cell_volume 774.02(17)
_computing_cell_refinement 'Bruker SMART'
_computing_data_collection 'Bruker SMART'
_computing_data_reduction 'Bruker SHELXTL'
_computing_molecular_graphics 'Bruker SHELXTL'
_computing_publication_material 'Bruker SHELXTL'
_computing_structure_refinement 'SHELXL-97 (Sheldrick, 1997)'
_computing_structure_solution 'SHELXS-97 (Sheldrick, 1990)'
_diffrn_ambient_temperature 293(2)
_diffrn_measured_fraction_theta_full 0.982
_diffrn_measured_fraction_theta_max 0.982
_diffrn_measurement_device_type 'CCD area detector'
_diffrn_measurement_method 'phi and omega scans'
_diffrn_radiation_monochromator graphite
_diffrn_radiation_source 'fine-focus sealed tube'
_diffrn_radiation_type MoK\a
_diffrn_radiation_wavelength 0.71073
_diffrn_reflns_av_R_equivalents 0.0643
_diffrn_reflns_av_sigmaI/netI 0.0554
_diffrn_reflns_limit_h_max 10
_diffrn_reflns_limit_h_min -11
_diffrn_reflns_limit_k_max 8
_diffrn_reflns_limit_k_min -7
_diffrn_reflns_limit_l_max 15
_diffrn_reflns_limit_l_min -18
_diffrn_reflns_number 4593
_diffrn_reflns_theta_full 27.00
_diffrn_reflns_theta_max 27.00
_diffrn_reflns_theta_min 1.45
_exptl_absorpt_coefficient_mu 0.072
_exptl_absorpt_correction_T_max 1.00000
_exptl_absorpt_correction_T_min 0.82350
_exptl_absorpt_correction_type empirical
_exptl_crystal_colour yellow
_exptl_crystal_density_diffrn 1.220
_exptl_crystal_density_method 'not measured'
_exptl_crystal_F_000 300
_exptl_crystal_size_max 0.505
_exptl_crystal_size_mid 0.361
_exptl_crystal_size_min 0.231
_refine_diff_density_max 0.099
_refine_diff_density_min -0.136
_refine_diff_density_rms 0.025
_refine_ls_abs_structure_details 'Flack H D (1983), Acta Cryst. A39, 876-881'
_refine_ls_abs_structure_Flack 10(10)
_refine_ls_extinction_coef 0.035(5)
_refine_ls_extinction_expression Fc^*^=kFc[1+0.001xFc^2^\l^3^/sin(2\q)]^-1/4^
_refine_ls_extinction_method SHELXL
_refine_ls_goodness_of_fit_ref 0.949
_refine_ls_hydrogen_treatment constr
_refine_ls_matrix_type full
_refine_ls_number_parameters 200
_refine_ls_number_reflns 1809
_refine_ls_number_restraints 1
_refine_ls_restrained_S_all 0.949
_refine_ls_R_factor_all 0.0507
_refine_ls_R_factor_gt 0.0390
_refine_ls_shift/su_max 0.000
_refine_ls_shift/su_mean 0.000
_refine_ls_structure_factor_coef Fsqd
_refine_ls_weighting_details 'calc w=1/[\s^2^(Fo^2^)+(0.0361P)^2^+0.0000P] where P=(Fo^2^+2Fc^2^)/3'
_refine_ls_weighting_scheme calc
_refine_ls_wR_factor_gt 0.0821
_refine_ls_wR_factor_ref 0.0873
_reflns_number_gt 1396
_reflns_number_total 1809
_reflns_threshold_expression >2sigma(I)
_cod_data_source_file ol062766vsi20061114_010832.cif
_cod_data_source_block cd26342
_cod_depositor_comments
;
The following automatic conversions were performed:

'_symmetry_cell_setting' value 'Monoclinic' changed to 'monoclinic'
according to /home/saulius/struct/CIF-dictionaries/cif_core.dic
dictionary named 'cif_core.dic' version 2.4.1 from 2010-06-29.

Automatic conversion script
Id: cif_fix_values 1715 2011-07-08 13:25:40Z adriana 
;
_cod_original_sg_symbol_H-M P2(1)
_cod_database_code 1505261

loop_
_symmetry_equiv_pos_as_xyz
'x, y, z'
'-x, y+1/2, -z'

loop_
_atom_site_label
_atom_site_type_symbol
_atom_site_fract_x
_atom_site_fract_y
_atom_site_fract_z
_atom_site_U_iso_or_equiv
_atom_site_adp_type
_atom_site_occupancy
_atom_site_symmetry_multiplicity
_atom_site_calc_flag
_atom_site_refinement_flags
N1 N 0.32689(19) -0.0375(3) 0.83704(12) 0.0499(5) Uani 1 1 d .
N2 N 0.4202(2) 0.0675(3) 0.69813(11) 0.0541(5) Uani 1 1 d .
C1 C 0.3446(2) -0.0785(4) 0.74572(14) 0.0513(6) Uani 1 1 d .
C2 C 0.2790(3) -0.2698(4) 0.72004(19) 0.0695(7) Uani 1 1 d .
H2 H 0.2746 -0.3358 0.6620 0.083 Uiso 1 1 calc R
C3 C 0.2192(3) -0.3515(5) 0.79476(19) 0.0765(8) Uani 1 1 d .
H3 H 0.1674 -0.4798 0.7949 0.092 Uiso 1 1 calc R
C4 C 0.2505(3) -0.2083(5) 0.86848(17) 0.0625(7) Uani 1 1 d .
C5 C 0.2218(3) -0.1962(7) 0.9614(2) 0.0816(10) Uani 1 1 d .
H5 H 0.1702 -0.3058 0.9849 0.098 Uiso 1 1 calc R
C6 C 0.2694(3) -0.0258(8) 1.01536(19) 0.0916(11) Uani 1 1 d .
H6 H 0.2517 -0.0195 1.0765 0.110 Uiso 1 1 calc R
C7 C 0.3452(3) 0.1423(6) 0.98117(17) 0.0814(9) Uani 1 1 d .
H7 H 0.3760 0.2596 1.0194 0.098 Uiso 1 1 calc R
C8 C 0.3740(3) 0.1355(5) 0.89333(16) 0.0620(7) Uani 1 1 d .
H8 H 0.4254 0.2469 0.8709 0.074 Uiso 1 1 calc R
C9 C 0.3304(3) 0.1544(4) 0.61154(14) 0.0503(6) Uani 1 1 d .
C10 C 0.3944(3) 0.1727(4) 0.53215(15) 0.0620(7) Uani 1 1 d .
H10 H 0.4983 0.1316 0.5346 0.074 Uiso 1 1 calc R
C11 C 0.3024(4) 0.2527(5) 0.44889(16) 0.0735(8) Uani 1 1 d .
H11 H 0.3451 0.2649 0.3954 0.088 Uiso 1 1 calc R
C12 C 0.1496(4) 0.3141(5) 0.44437(19) 0.0831(9) Uani 1 1 d .
H12 H 0.0891 0.3694 0.3884 0.100 Uiso 1 1 calc R
C13 C 0.0862(3) 0.2937(5) 0.5228(2) 0.0772(8) Uani 1 1 d .
H13 H -0.0183 0.3329 0.5198 0.093 Uiso 1 1 calc R
C14 C 0.1762(3) 0.2155(4) 0.60619(16) 0.0594(6) Uani 1 1 d .
H14 H 0.1326 0.2039 0.6594 0.071 Uiso 1 1 calc R
C15 C 0.5853(2) 0.1019(4) 0.73074(13) 0.0491(6) Uani 1 1 d .
C16 C 0.6767(2) -0.0481(4) 0.78772(13) 0.0551(6) Uani 1 1 d .
H16 H 0.6307 -0.1725 0.8024 0.066 Uiso 1 1 calc R
C17 C 0.8359(3) -0.0126(5) 0.82254(15) 0.0655(8) Uani 1 1 d .
H17 H 0.8961 -0.1134 0.8612 0.079 Uiso 1 1 calc R
C18 C 0.9069(3) 0.1676(6) 0.80129(17) 0.0711(8) Uani 1 1 d .
H18 H 1.0148 0.1889 0.8244 0.085 Uiso 1 1 calc R
C19 C 0.8160(3) 0.3180(5) 0.74487(16) 0.0696(7) Uani 1 1 d .
H19 H 0.8632 0.4416 0.7300 0.084 Uiso 1 1 calc R
C20 C 0.6565(3) 0.2867(5) 0.71049(15) 0.0598(6) Uani 1 1 d .
H20 H 0.5963 0.3899 0.6735 0.072 Uiso 1 1 calc R

loop_
_atom_site_aniso_label
_atom_site_aniso_U_11
_atom_site_aniso_U_22
_atom_site_aniso_U_33
_atom_site_aniso_U_23
_atom_site_aniso_U_13
_atom_site_aniso_U_12
N1 0.0396(9) 0.0594(13) 0.0463(10) 0.0102(10) -0.0002(7) -0.0062(9)
N2 0.0445(10) 0.0718(14) 0.0417(9) 0.0110(9) -0.0001(7) -0.0094(10)
C1 0.0451(12) 0.0597(15) 0.0449(12) 0.0051(11) 0.0012(9) -0.0076(11)
C2 0.0661(16) 0.0608(18) 0.0736(16) -0.0048(14) -0.0024(13) -0.0082(13)
C3 0.0620(16) 0.0624(18) 0.098(2) 0.0204(17) 0.0017(14) -0.0177(15)
C4 0.0403(12) 0.0728(18) 0.0689(16) 0.0280(15) 0.0001(11) -0.0046(12)
C5 0.0520(15) 0.119(3) 0.0738(19) 0.048(2) 0.0139(13) 0.0041(17)
C6 0.0700(18) 0.150(4) 0.0553(17) 0.020(2) 0.0146(14) 0.001(2)
C7 0.0738(18) 0.115(3) 0.0546(15) -0.0044(17) 0.0131(13) -0.0013(19)
C8 0.0515(13) 0.0744(18) 0.0563(14) 0.0004(14) 0.0037(10) -0.0059(13)
C9 0.0543(13) 0.0501(14) 0.0416(11) -0.0001(10) 0.0000(9) -0.0024(11)
C10 0.0688(15) 0.0675(18) 0.0468(13) 0.0059(12) 0.0060(11) 0.0066(13)
C11 0.102(2) 0.0662(18) 0.0465(13) 0.0088(13) 0.0029(13) -0.0011(17)
C12 0.096(2) 0.0671(19) 0.0670(17) 0.0182(15) -0.0241(15) 0.0005(18)
C13 0.0617(16) 0.0629(18) 0.094(2) 0.0103(17) -0.0123(14) 0.0053(15)
C14 0.0571(14) 0.0576(16) 0.0580(13) -0.0029(12) 0.0009(11) -0.0032(12)
C15 0.0450(12) 0.0650(16) 0.0364(11) -0.0002(11) 0.0065(9) -0.0013(11)
C16 0.0519(13) 0.0701(17) 0.0428(11) 0.0053(12) 0.0093(9) 0.0012(13)
C17 0.0486(13) 0.089(2) 0.0571(14) 0.0079(14) 0.0088(11) 0.0118(14)
C18 0.0459(14) 0.103(2) 0.0640(15) 0.0040(16) 0.0115(11) -0.0031(15)
C19 0.0568(14) 0.084(2) 0.0699(16) 0.0048(15) 0.0169(12) -0.0145(15)
C20 0.0525(13) 0.0664(17) 0.0576(14) 0.0110(13) 0.0058(10) -0.0035(13)

loop_
_atom_type_symbol
_atom_type_description
_atom_type_scat_dispersion_real
_atom_type_scat_dispersion_imag
_atom_type_scat_source
C C 0.0033 0.0000 'International Tables Vol C Tables 4.2.6.8 and 6.1.1.4'
H H 0.0000 0.0000 'International Tables Vol C Tables 4.2.6.8 and 6.1.1.4'
N N 0.0061 0.0000 'International Tables Vol C Tables 4.2.6.8 and 6.1.1.4'

loop_
_geom_angle_atom_site_label_1
_geom_angle_atom_site_label_2
_geom_angle_atom_site_label_3
_geom_angle
C8 N1 C1 129.3(2)
C8 N1 C4 121.9(2)
C1 N1 C4 108.8(2)
C1 N2 C15 118.94(17)
C1 N2 C9 117.51(17)
C15 N2 C9 123.04(17)
C2 C1 N1 107.5(2)
C2 C1 N2 132.2(2)
N1 C1 N2 120.3(2)
C1 C2 C3 109.0(2)
C1 C2 H2 125.5
C3 C2 H2 125.5
C4 C3 C2 108.0(2)
C4 C3 H3 126.0
C2 C3 H3 126.0
C3 C4 N1 106.7(2)
C3 C4 C5 136.0(3)
N1 C4 C5 117.3(3)
C6 C5 C4 119.8(3)
C6 C5 H5 120.1
C4 C5 H5 120.1
C5 C6 C7 121.2(3)
C5 C6 H6 119.4
C7 C6 H6 119.4
C8 C7 C6 120.4(3)
C8 C7 H7 119.8
C6 C7 H7 119.8
C7 C8 N1 119.4(3)
C7 C8 H8 120.3
N1 C8 H8 120.3
C14 C9 C10 119.3(2)
C14 C9 N2 119.50(19)
C10 C9 N2 121.2(2)
C9 C10 C11 119.5(3)
C9 C10 H10 120.3
C11 C10 H10 120.3
C12 C11 C10 120.8(3)
C12 C11 H11 119.6
C10 C11 H11 119.6
C11 C12 C13 119.5(2)
C11 C12 H12 120.3
C13 C12 H12 120.3
C12 C13 C14 120.4(3)
C12 C13 H13 119.8
C14 C13 H13 119.8
C13 C14 C9 120.5(3)
C13 C14 H14 119.7
C9 C14 H14 119.7
C20 C15 C16 118.9(2)
C20 C15 N2 121.5(2)
C16 C15 N2 119.6(2)
C17 C16 C15 120.0(2)
C17 C16 H16 120.0
C15 C16 H16 120.0
C18 C17 C16 121.2(3)
C18 C17 H17 119.4
C16 C17 H17 119.4
C17 C18 C19 119.0(2)
C17 C18 H18 120.5
C19 C18 H18 120.5
C20 C19 C18 120.6(3)
C20 C19 H19 119.7
C18 C19 H19 119.7
C19 C20 C15 120.3(2)
C19 C20 H20 119.9
C15 C20 H20 119.9

loop_
_geom_bond_atom_site_label_1
_geom_bond_atom_site_label_2
_geom_bond_distance
N1 C8 1.374(3)
N1 C1 1.385(3)
N1 C4 1.397(3)
N2 C1 1.398(3)
N2 C15 1.421(2)
N2 C9 1.430(3)
C1 C2 1.357(4)
C2 C3 1.395(3)
C2 H2 0.9300
C3 C4 1.380(4)
C3 H3 0.9300
C4 C5 1.419(4)
C5 C6 1.344(5)
C5 H5 0.9300
C6 C7 1.398(5)
C6 H6 0.9300
C7 C8 1.346(3)
C7 H7 0.9300
C8 H8 0.9300
C9 C14 1.376(3)
C9 C10 1.383(3)
C10 C11 1.385(3)
C10 H10 0.9300
C11 C12 1.367(4)
C11 H11 0.9300
C12 C13 1.369(4)
C12 H12 0.9300
C13 C14 1.375(3)
C13 H13 0.9300
C14 H14 0.9300
C15 C20 1.385(4)
C15 C16 1.387(3)
C16 C17 1.378(3)
C16 H16 0.9300
C17 C18 1.365(4)
C17 H17 0.9300
C18 C19 1.384(4)
C18 H18 0.9300
C19 C20 1.376(3)
C19 H19 0.9300
C20 H20 0.9300

loop_
_geom_torsion_atom_site_label_1
_geom_torsion_atom_site_label_2
_geom_torsion_atom_site_label_3
_geom_torsion_atom_site_label_4
_geom_torsion
C8 N1 C1 C2 180.0(2)
C4 N1 C1 C2 0.7(2)
C8 N1 C1 N2 0.2(3)
C4 N1 C1 N2 -179.08(18)
C15 N2 C1 C2 -111.1(3)
C9 N2 C1 C2 61.0(3)
C15 N2 C1 N1 68.6(3)
C9 N2 C1 N1 -119.3(2)
N1 C1 C2 C3 0.0(3)
N2 C1 C2 C3 179.8(2)
C1 C2 C3 C4 -0.7(3)
C2 C3 C4 N1 1.1(3)
C2 C3 C4 C5 179.9(3)
C8 N1 C4 C3 179.5(2)
C1 N1 C4 C3 -1.1(2)
C8 N1 C4 C5 0.5(3)
C1 N1 C4 C5 179.82(19)
C3 C4 C5 C6 -179.4(3)
N1 C4 C5 C6 -0.7(3)
C4 C5 C6 C7 0.9(4)
C5 C6 C7 C8 -0.9(4)
C6 C7 C8 N1 0.6(4)
C1 N1 C8 C7 -179.6(2)
C4 N1 C8 C7 -0.4(3)
C1 N2 C9 C14 42.9(3)
C15 N2 C9 C14 -145.4(2)
C1 N2 C9 C10 -135.3(2)
C15 N2 C9 C10 36.5(3)
C14 C9 C10 C11 0.2(4)
N2 C9 C10 C11 178.4(2)
C9 C10 C11 C12 0.1(4)
C10 C11 C12 C13 -0.8(5)
C11 C12 C13 C14 1.1(4)
C12 C13 C14 C9 -0.8(4)
C10 C9 C14 C13 0.1(4)
N2 C9 C14 C13 -178.1(2)
C1 N2 C15 C20 -157.5(2)
C9 N2 C15 C20 30.9(3)
C1 N2 C15 C16 19.6(3)
C9 N2 C15 C16 -152.1(2)
C20 C15 C16 C17 -0.5(3)
N2 C15 C16 C17 -177.63(19)
C15 C16 C17 C18 -0.7(3)
C16 C17 C18 C19 1.0(4)
C17 C18 C19 C20 -0.1(4)
C18 C19 C20 C15 -1.1(4)
C16 C15 C20 C19 1.3(3)
N2 C15 C20 C19 178.4(2)

loop_
_cod_related_entry_id
_cod_related_entry_code
_cod_related_entry_database
1 21151819 ChemSpider
